data_2220840
loop_
_publ_author_name
'Gessner, Viktoria H.'
'D\"aschlein, Christian'
'Strohmann, Carsten'

_publ_section_title
;2-[(2-Hydroxy-2,2-diphenylethyl)(methyl)amino]-<i>N</i>,<i>N</i>-dimethylethanaminium
 bromide
;
_journal_coeditor_code IM2095
_journal_issue 2
_journal_name_full 'Acta Crystallographica Section E'
_journal_page_first o383
_journal_paper_doi 10.1107/S1600536809002414
_journal_volume 65
_journal_year 2009
_chemical_formula_iupac 'C19 H27 N2 O +, Br -'
_chemical_formula_moiety 'C19 H27 N2 O +, Br -'
_chemical_formula_sum 'C19 H27 Br N2 O'
_chemical_formula_weight 379.34
_chemical_name_systematic
;
2-[(2-Hydroxy-2,2-diphenylethyl)(methyl)amino]-<i>N</i>,<i>N</i>-\
dimethylethanaminium bromide
;
_space_group_IT_number 61
_symmetry_cell_setting orthorhombic
_symmetry_space_group_name_Hall '-P 2ac 2ab'
_symmetry_space_group_name_H-M 'P b c a'
_atom_sites_solution_hydrogens geom
_atom_sites_solution_primary direct
_atom_sites_solution_secondary difmap
_audit_creation_method 'WinGX routine CIF_UPDATE'
_cell_angle_alpha 90
_cell_angle_beta 90
_cell_angle_gamma 90
_cell_formula_units_Z 8
_cell_length_a 7.119(2)
_cell_length_b 15.515(3)
_cell_length_c 33.585(7)
_cell_measurement_temperature 173(2)
_cell_measurement_theta_max 26
_cell_measurement_theta_min 1.21
_cell_volume 3709.5(15)
_computing_cell_refinement 'SAINT-Plus (Bruker, 1999)'
_computing_data_collection 'SMART (Bruker, 2001)'
_computing_data_reduction 'SAINT-Plus (Bruker, 1999)'
_computing_molecular_graphics 'ORTEP-3 (Farrugia, 1997)'
_computing_publication_material 'SHELXL97 (Sheldrick, 2008)'
_computing_structure_refinement 'SHELXL97 (Sheldrick, 2008)'
_computing_structure_solution 'SHELXS90 (Sheldrick, 2008)'
_diffrn_ambient_temperature 173(2)
_diffrn_measured_fraction_theta_full 1
_diffrn_measured_fraction_theta_max 1
_diffrn_measurement_device_type 'Bruker APEX CCD'
_diffrn_measurement_method \w
_diffrn_radiation_monochromator graphite
_diffrn_radiation_source 'fine-focus sealed tube'
_diffrn_radiation_type MoK\a
_diffrn_radiation_wavelength 0.71073
_diffrn_reflns_av_R_equivalents 0.0635
_diffrn_reflns_limit_h_max 8
_diffrn_reflns_limit_h_min -8
_diffrn_reflns_limit_k_max 19
_diffrn_reflns_limit_k_min -19
_diffrn_reflns_limit_l_max 41
_diffrn_reflns_limit_l_min -41
_diffrn_reflns_number 78737
_diffrn_reflns_theta_full 26
_diffrn_reflns_theta_max 26
_diffrn_reflns_theta_min 1.21
_exptl_absorpt_coefficient_mu 2.223
_exptl_absorpt_correction_T_max 0.6348
_exptl_absorpt_correction_T_min 0.4401
_exptl_absorpt_correction_type empirical
_exptl_absorpt_process_details '(SADABS; Bruker, 1999)'
_exptl_crystal_colour colourless
_exptl_crystal_density_diffrn 1.358
_exptl_crystal_density_method 'not measured'
_exptl_crystal_description needle
_exptl_crystal_F_000 1584
_exptl_crystal_size_max 0.4
_exptl_crystal_size_mid 0.2
_exptl_crystal_size_min 0.2
_refine_diff_density_max 0.494
_refine_diff_density_min -0.430
_refine_ls_extinction_method none
_refine_ls_goodness_of_fit_ref 1.074
_refine_ls_hydrogen_treatment mixed
_refine_ls_matrix_type full
_refine_ls_number_parameters 219
_refine_ls_number_reflns 3640
_refine_ls_number_restraints 0
_refine_ls_restrained_S_all 1.074
_refine_ls_R_factor_all 0.0445
_refine_ls_R_factor_gt 0.0369
_refine_ls_shift/su_max 0.003
_refine_ls_shift/su_mean 0.000
_refine_ls_structure_factor_coef Fsqd
_refine_ls_weighting_details 'calc w = 1/[\s^2^(Fo^2^)+(0.0504P)^2^+4.0375P] where P=(Fo^2^+2Fc^2^)/3'
_refine_ls_weighting_scheme calc
_refine_ls_wR_factor_gt 0.0833
_refine_ls_wR_factor_ref 0.0986
_reflns_number_gt 3200
_reflns_number_total 3640
_reflns_threshold_expression I>2\s(I)
_cod_data_source_file im2095.cif
_cod_data_source_block I
_cod_original_cell_volume 3710.0(10)
_cod_database_code 2220840
_cod_database_fobs_code 2220840

loop_
_symmetry_equiv_pos_as_xyz
'x, y, z'
'-x+1/2, -y, z+1/2'
'x+1/2, -y+1/2, -z'
'-x, y+1/2, -z+1/2'
'-x, -y, -z'
'x-1/2, y, -z-1/2'
'-x-1/2, y-1/2, z'
'x, -y-1/2, z-1/2'

loop_
_atom_site_type_symbol
_atom_site_label
_atom_site_fract_x
_atom_site_fract_y
_atom_site_fract_z
_atom_site_U_iso_or_equiv
_atom_site_adp_type
_atom_site_calc_flag
_atom_site_refinement_flags
_atom_site_occupancy
_atom_site_disorder_assembly
_atom_site_disorder_group
Br Br 0.55743(4) 0.697337(19) 0.564819(9) 0.03232(11) Uani d . 1 . .
C C1 0.5689(4) 0.93459(17) 0.63574(8) 0.0250(6) Uani d . 1 . .
C C2 0.6972(4) 0.88169(17) 0.66284(8) 0.0250(6) Uani d . 1 . .
C C3 0.8583(4) 0.9173(2) 0.67970(9) 0.0320(7) Uani d . 1 . .
H H3 0.8892 0.9757 0.6743 0.038 Uiso calc R 1 . .
C C4 0.9747(5) 0.8691(2) 0.70430(9) 0.0406(8) Uani d . 1 . .
H H4 1.0839 0.8946 0.7155 0.049 Uiso calc R 1 . .
C C5 0.9321(5) 0.7848(2) 0.71242(10) 0.0450(9) Uani d . 1 . .
H H5 1.0122 0.7516 0.7291 0.054 Uiso calc R 1 . .
C C6 0.7726(5) 0.7483(2) 0.69634(10) 0.0429(8) Uani d . 1 . .
H H6 0.7427 0.6900 0.7021 0.052 Uiso calc R 1 . .
C C7 0.6550(5) 0.79621(19) 0.67180(9) 0.0332(7) Uani d . 1 . .
H H7 0.5451 0.7704 0.6611 0.040 Uiso calc R 1 . .
C C8 0.4435(4) 0.99595(17) 0.65971(8) 0.0263(6) Uani d . 1 . .
C C9 0.4565(4) 1.0055(2) 0.70069(9) 0.0335(7) Uani d . 1 . .
H H9 0.5476 0.9736 0.7151 0.040 Uiso calc R 1 . .
C C10 0.3373(5) 1.0615(2) 0.72079(9) 0.0380(7) Uani d . 1 . .
H H10 0.3473 1.0671 0.7489 0.046 Uiso calc R 1 . .
C C11 0.2045(5) 1.1091(2) 0.70046(10) 0.0372(7) Uani d . 1 . .
H H11 0.1250 1.1480 0.7143 0.045 Uiso calc R 1 . .
C C12 0.1884(4) 1.09930(19) 0.65969(9) 0.0337(7) Uani d . 1 . .
H H12 0.0965 1.1312 0.6454 0.040 Uiso calc R 1 . .
C C13 0.3059(4) 1.04315(18) 0.63960(9) 0.0290(6) Uani d . 1 . .
H H13 0.2928 1.0366 0.6116 0.035 Uiso calc R 1 . .
C C14 0.6829(4) 0.98676(17) 0.60473(8) 0.0285(6) Uani d . 1 . .
H H14A 0.5987 1.0285 0.5914 0.034 Uiso calc R 1 . .
H H14B 0.7824 1.0198 0.6186 0.034 Uiso calc R 1 . .
C C15 0.6945(5) 0.9484(2) 0.53493(9) 0.0402(8) Uani d . 1 . .
H H15A 0.7315 1.0066 0.5267 0.060 Uiso calc R 1 . .
H H15B 0.5572 0.9443 0.5355 0.060 Uiso calc R 1 . .
H H15C 0.7445 0.9062 0.5160 0.060 Uiso calc R 1 . .
C C16 0.9753(4) 0.93415(19) 0.57482(9) 0.0289(6) Uani d . 1 . .
H H16A 1.0205 0.9333 0.6027 0.035 Uiso calc R 1 . .
H H16B 1.0168 0.9890 0.5626 0.035 Uiso calc R 1 . .
C C17 1.0617(4) 0.85949(18) 0.55238(9) 0.0288(6) Uani d . 1 . .
H H17A 1.0360 0.8664 0.5236 0.035 Uiso calc R 1 . .
H H17B 1.1995 0.8603 0.5562 0.035 Uiso calc R 1 . .
C C18 1.0397(5) 0.70427(19) 0.53833(10) 0.0345(7) Uani d . 1 . .
H H18A 1.1761 0.6960 0.5392 0.052 Uiso calc R 1 . .
H H18B 1.0018 0.7198 0.5112 0.052 Uiso calc R 1 . .
H H18C 0.9767 0.6508 0.5462 0.052 Uiso calc R 1 . .
C C19 1.0432(4) 0.7534(2) 0.60756(9) 0.0344(7) Uani d . 1 . .
H H19A 0.9805 0.7002 0.6161 0.052 Uiso calc R 1 . .
H H19B 1.0071 0.8007 0.6253 0.052 Uiso calc R 1 . .
H H19C 1.1796 0.7453 0.6086 0.052 Uiso calc R 1 . .
N N1 0.7695(3) 0.93059(15) 0.57460(7) 0.0262(5) Uani d . 1 . .
N N2 0.9858(4) 0.77440(16) 0.56609(7) 0.0260(5) Uani d . 1 . .
H H2N 0.864(6) 0.779(2) 0.5669(10) 0.044(10) Uiso d . 1 . .
O O 0.4411(3) 0.88041(14) 0.61458(7) 0.0298(5) Uani d . 1 . .
H H1O 0.494(5) 0.849(2) 0.6050(10) 0.024(10) Uiso d . 1 . .

loop_
_atom_site_aniso_label
_atom_site_aniso_U_11
_atom_site_aniso_U_22
_atom_site_aniso_U_33
_atom_site_aniso_U_12
_atom_site_aniso_U_13
_atom_site_aniso_U_23
Br 0.02792(17) 0.03281(18) 0.03624(18) -0.00315(12) 0.00142(12) -0.00227(12)
C1 0.0251(14) 0.0217(13) 0.0283(14) -0.0032(11) -0.0027(12) -0.0014(11)
C2 0.0242(14) 0.0256(14) 0.0252(13) 0.0005(11) 0.0033(11) 0.0001(11)
C3 0.0301(16) 0.0327(15) 0.0333(16) -0.0008(13) -0.0003(13) -0.0044(12)
C4 0.0297(17) 0.062(2) 0.0301(16) 0.0028(16) -0.0057(13) -0.0061(15)
C5 0.047(2) 0.058(2) 0.0308(17) 0.0190(17) -0.0028(15) 0.0079(15)
C6 0.048(2) 0.0371(17) 0.0432(18) 0.0083(16) 0.0076(16) 0.0158(15)
C7 0.0315(16) 0.0310(15) 0.0371(16) -0.0041(13) 0.0020(14) 0.0034(13)
C8 0.0249(14) 0.0217(13) 0.0324(15) -0.0050(11) -0.0008(12) -0.0002(11)
C9 0.0331(17) 0.0347(16) 0.0327(16) -0.0002(14) -0.0033(13) -0.0013(13)
C10 0.0387(18) 0.0446(18) 0.0309(16) -0.0019(15) 0.0036(14) -0.0070(14)
C11 0.0328(17) 0.0306(15) 0.0481(19) -0.0004(14) 0.0075(14) -0.0079(14)
C12 0.0261(15) 0.0286(15) 0.0464(18) -0.0006(13) 0.0023(13) 0.0022(13)
C13 0.0281(15) 0.0266(14) 0.0322(15) -0.0029(12) -0.0012(12) 0.0007(12)
C14 0.0335(16) 0.0203(13) 0.0316(15) 0.0005(12) -0.0005(13) 0.0006(11)
C15 0.0403(18) 0.0470(19) 0.0334(16) 0.0054(16) -0.0093(14) -0.0049(14)
C16 0.0276(15) 0.0301(15) 0.0289(14) -0.0067(12) -0.0014(12) -0.0005(12)
C17 0.0252(15) 0.0317(15) 0.0295(14) -0.0032(12) 0.0022(12) 0.0041(12)
C18 0.0328(17) 0.0323(16) 0.0384(17) 0.0026(13) 0.0037(14) -0.0078(13)
C19 0.0347(17) 0.0362(16) 0.0325(15) 0.0051(14) -0.0004(13) 0.0063(13)
N1 0.0266(12) 0.0263(12) 0.0255(11) -0.0010(10) -0.0018(10) -0.0005(9)
N2 0.0198(12) 0.0276(12) 0.0306(13) 0.0001(10) 0.0033(10) 0.0010(10)
O 0.0274(11) 0.0255(11) 0.0365(12) -0.0004(9) -0.0045(9) -0.0082(9)

loop_
_atom_type_symbol
_atom_type_description
_atom_type_scat_dispersion_real
_atom_type_scat_dispersion_imag
_atom_type_scat_source
C C 0.0033 0.0016 'International Tables Vol C Tables 4.2.6.8 and 6.1.1.4'
H H 0 0 'International Tables Vol C Tables 4.2.6.8 and 6.1.1.4'
N N 0.0061 0.0033 'International Tables Vol C Tables 4.2.6.8 and 6.1.1.4'
Br Br -0.2901 2.4595 'International Tables Vol C Tables 4.2.6.8 and 6.1.1.4'
O O 0.0106 0.006 'International Tables Vol C Tables 4.2.6.8 and 6.1.1.4'

loop_
_geom_angle_atom_site_label_1
_geom_angle_atom_site_label_2
_geom_angle_atom_site_label_3
_geom_angle_site_symmetry_1
_geom_angle_site_symmetry_3
_geom_angle
_geom_angle_publ_flag
O C1 C2 . . 111.2(2) ?
O C1 C8 . . 104.8(2) ?
C2 C1 C8 . . 111.6(2) ?
O C1 C14 . . 107.9(2) ?
C2 C1 C14 . . 111.6(2) ?
C8 C1 C14 . . 109.5(2) ?
C7 C2 C3 . . 117.8(3) ?
C7 C2 C1 . . 120.7(3) ?
C3 C2 C1 . . 121.4(2) ?
C4 C3 C2 . . 121.3(3) ?
C4 C3 H3 . . 119.3 ?
C2 C3 H3 . . 119.3 ?
C5 C4 C3 . . 120.0(3) ?
C5 C4 H4 . . 120.0 ?
C3 C4 H4 . . 120.0 ?
C4 C5 C6 . . 119.7(3) ?
C4 C5 H5 . . 120.2 ?
C6 C5 H5 . . 120.2 ?
C5 C6 C7 . . 120.6(3) ?
C5 C6 H6 . . 119.7 ?
C7 C6 H6 . . 119.7 ?
C2 C7 C6 . . 120.5(3) ?
C2 C7 H7 . . 119.8 ?
C6 C7 H7 . . 119.8 ?
C9 C8 C13 . . 118.0(3) ?
C9 C8 C1 . . 123.3(3) ?
C13 C8 C1 . . 118.7(2) ?
C8 C9 C10 . . 120.6(3) ?
C8 C9 H9 . . 119.7 ?
C10 C9 H9 . . 119.7 ?
C11 C10 C9 . . 120.8(3) ?
C11 C10 H10 . . 119.6 ?
C9 C10 H10 . . 119.6 ?
C12 C11 C10 . . 119.2(3) ?
C12 C11 H11 . . 120.4 ?
C10 C11 H11 . . 120.4 ?
C11 C12 C13 . . 120.1(3) ?
C11 C12 H12 . . 119.9 ?
C13 C12 H12 . . 119.9 ?
C12 C13 C8 . . 121.2(3) ?
C12 C13 H13 . . 119.4 ?
C8 C13 H13 . . 119.4 ?
N1 C14 C1 . . 111.9(2) ?
N1 C14 H14A . . 109.2 ?
C1 C14 H14A . . 109.2 ?
N1 C14 H14B . . 109.2 ?
C1 C14 H14B . . 109.2 ?
H14A C14 H14B . . 107.9 ?
N1 C15 H15A . . 109.5 ?
N1 C15 H15B . . 109.5 ?
H15A C15 H15B . . 109.5 ?
N1 C15 H15C . . 109.5 ?
H15A C15 H15C . . 109.5 ?
H15B C15 H15C . . 109.5 ?
N1 C16 C17 . . 112.0(2) ?
N1 C16 H16A . . 109.2 ?
C17 C16 H16A . . 109.2 ?
N1 C16 H16B . . 109.2 ?
C17 C16 H16B . . 109.2 ?
H16A C16 H16B . . 107.9 ?
N2 C17 C16 . . 112.0(2) ?
N2 C17 H17A . . 109.2 ?
C16 C17 H17A . . 109.2 ?
N2 C17 H17B . . 109.2 ?
C16 C17 H17B . . 109.2 ?
H17A C17 H17B . . 107.9 ?
N2 C18 H18A . . 109.5 ?
N2 C18 H18B . . 109.5 ?
H18A C18 H18B . . 109.5 ?
N2 C18 H18C . . 109.5 ?
H18A C18 H18C . . 109.5 ?
H18B C18 H18C . . 109.5 ?
N2 C19 H19A . . 109.5 ?
N2 C19 H19B . . 109.5 ?
H19A C19 H19B . . 109.5 ?
N2 C19 H19C . . 109.5 ?
H19A C19 H19C . . 109.5 ?
H19B C19 H19C . . 109.5 ?
C15 N1 C16 . . 111.3(2) ?
C15 N1 C14 . . 111.2(2) ?
C16 N1 C14 . . 113.2(2) ?
C18 N2 C19 . . 110.9(2) ?
C18 N2 C17 . . 111.1(2) ?
C19 N2 C17 . . 112.5(2) ?
C18 N2 H2N . . 110(2) ?
C19 N2 H2N . . 105(2) ?
C17 N2 H2N . . 107(2) ?
C1 O H1O . . 107(3) ?

loop_
_geom_bond_atom_site_label_1
_geom_bond_atom_site_label_2
_geom_bond_site_symmetry_2
_geom_bond_distance
_geom_bond_publ_flag
C1 O . 1.428(3) ?
C1 C2 . 1.528(4) ?
C1 C8 . 1.534(4) ?
C1 C14 . 1.549(4) ?
C2 C7 . 1.393(4) ?
C2 C3 . 1.393(4) ?
C3 C4 . 1.388(4) ?
C3 H3 . 0.9500 ?
C4 C5 . 1.370(5) ?
C4 H4 . 0.9500 ?
C5 C6 . 1.379(5) ?
C5 H5 . 0.9500 ?
C6 C7 . 1.390(5) ?
C6 H6 . 0.9500 ?
C7 H7 . 0.9500 ?
C8 C9 . 1.387(4) ?
C8 C13 . 1.397(4) ?
C9 C10 . 1.389(4) ?
C9 H9 . 0.9500 ?
C10 C11 . 1.380(5) ?
C10 H10 . 0.9500 ?
C11 C12 . 1.382(4) ?
C11 H11 . 0.9500 ?
C12 C13 . 1.383(4) ?
C12 H12 . 0.9500 ?
C13 H13 . 0.9500 ?
C14 N1 . 1.471(4) ?
C14 H14A . 0.9900 ?
C14 H14B . 0.9900 ?
C15 N1 . 1.462(4) ?
C15 H15A . 0.9800 ?
C15 H15B . 0.9800 ?
C15 H15C . 0.9800 ?
C16 N1 . 1.466(4) ?
C16 C17 . 1.513(4) ?
C16 H16A . 0.9900 ?
C16 H16B . 0.9900 ?
C17 N2 . 1.499(4) ?
C17 H17A . 0.9900 ?
C17 H17B . 0.9900 ?
C18 N2 . 1.483(4) ?
C18 H18A . 0.9800 ?
C18 H18B . 0.9800 ?
C18 H18C . 0.9800 ?
C19 N2 . 1.487(4) ?
C19 H19A . 0.9800 ?
C19 H19B . 0.9800 ?
C19 H19C . 0.9800 ?
N2 H2N . 0.87(4) ?
O H1O . 0.69(3) ?

loop_
_geom_hbond_atom_site_label_D
_geom_hbond_atom_site_label_H
_geom_hbond_atom_site_label_A
_geom_hbond_distance_DH
_geom_hbond_distance_HA
_geom_hbond_distance_DA
_geom_hbond_angle_DHA
N2 H2N Br 0.87(4) 2.52(4) 3.276(3) 145(4)
O H1O Br 0.69(3) 2.76(3) 3.398(2) 156(3)

loop_
_cod_related_entry_id
_cod_related_entry_database
_cod_related_entry_code
1 ChemSpider 30655709
